data_2012021
loop_
_publ_author_name
'Ohgo, Yoshiki'
'Neya, Saburo'
'Funasaki, Noriaki'
'Nakamura, Mikio'

_publ_section_title
;(12,17-Diethoxycarbonyl-2,3,6,7,11,18-hexamethylcorrphycenato-\k^4^<i>N</i>)iodoiron(III)
 chloroform solvate
;
_journal_issue 6
_journal_name_full 'Acta Crystallographica Section C'
_journal_page_first 694
_journal_page_last 695
_journal_paper_doi 10.1107/S0108270101003985
_journal_volume 57
_journal_year 2001
_chemical_formula_iupac '[Fe(C32 H32  N4 O4) I ] , CHCl3 '
_chemical_formula_moiety 'C32 H32 Fe I N4 O4 , CHCl3 '
_chemical_formula_sum 'C33 H33 Cl3 Fe I N4 O4'
_chemical_formula_weight 838.73
_chemical_name_systematic
;
 ?
;
_space_group_IT_number 2
_symmetry_cell_setting triclinic
_symmetry_space_group_name_Hall '-P 1'
_symmetry_space_group_name_H-M 'P -1'
_audit_creation_method SHELXL-97
_cell_angle_alpha 106.040(14)
_cell_angle_beta 93.59(2)
_cell_angle_gamma 104.964(16)
_cell_formula_units_Z 2
_cell_length_a 8.538(2)
_cell_length_b 14.114(2)
_cell_length_c 15.648(4)
_cell_measurement_reflns_used 25
_cell_measurement_temperature 298
_cell_measurement_theta_max 16.95
_cell_measurement_theta_min 15.11
_cell_volume 1732.5(7)
_computing_cell_refinement
;
MSC/AFC Diffractometer Control Software
;
_computing_data_collection
;
MSC/AFC Diffractometer Control Software
(Molecular Structure Corporation, 1992a)
;
_computing_data_reduction
;
MSC/AFC Diffractometer Control Software and
TEXSAN (Molecular Structure Corporation, 1992b)
;
_computing_molecular_graphics 'SV (Nemoto & Ohashi, 1993)'
_computing_publication_material SHELXL97
_computing_structure_refinement 'SHELXL97 (Sheldrick, 1997)'
_computing_structure_solution 'SIR97 (Altomare et al., 1999)'
_diffrn_ambient_temperature 298
_diffrn_measured_fraction_theta_full .998
_diffrn_measured_fraction_theta_max .998
_diffrn_measurement_device_type 'RIGAKU AFC7'
_diffrn_measurement_method \w/2\q
_diffrn_radiation_monochromator graphite
_diffrn_radiation_source 'rotating anode'
_diffrn_radiation_type MoK\a
_diffrn_radiation_wavelength .71069
_diffrn_reflns_av_R_equivalents .0200
_diffrn_reflns_av_sigmaI/netI .0361
_diffrn_reflns_limit_h_max 11
_diffrn_reflns_limit_h_min 0
_diffrn_reflns_limit_k_max 17
_diffrn_reflns_limit_k_min -18
_diffrn_reflns_limit_l_max 20
_diffrn_reflns_limit_l_min -20
_diffrn_reflns_number 8460
_diffrn_reflns_theta_full 27.50
_diffrn_reflns_theta_max 27.50
_diffrn_reflns_theta_min 2.54
_diffrn_standards_decay_% .919
_diffrn_standards_interval_count 100
_diffrn_standards_interval_time 50
_diffrn_standards_number 3
_exptl_absorpt_coefficient_mu 1.600
_exptl_absorpt_correction_T_max .852
_exptl_absorpt_correction_T_min .474
_exptl_absorpt_correction_type psi-scan
_exptl_absorpt_process_details
;
(North et al., 1968)
;
_exptl_crystal_colour purple
_exptl_crystal_density_diffrn 1.608
_exptl_crystal_density_method 'not measured'
_exptl_crystal_description prismatic
_exptl_crystal_F_000 842
_exptl_crystal_size_max .5
_exptl_crystal_size_mid .4
_exptl_crystal_size_min .1
_refine_diff_density_max .883
_refine_diff_density_min -.756
_refine_ls_extinction_method none
_refine_ls_goodness_of_fit_ref 1.089
_refine_ls_hydrogen_treatment constr
_refine_ls_matrix_type full
_refine_ls_number_parameters 432
_refine_ls_number_reflns 7927
_refine_ls_number_restraints 16
_refine_ls_restrained_S_all 1.107
_refine_ls_R_factor_all .0840
_refine_ls_R_factor_gt .0479
_refine_ls_shift/su_max <0.001
_refine_ls_shift/su_mean .000
_refine_ls_structure_factor_coef Fsqd
_refine_ls_weighting_details 'w=1/[\s^2^(Fo^2^)+(0.0825P)^2^+0.6822P] where P=(Fo^2^+2Fc^2^)/3'
_refine_ls_weighting_scheme calc
_refine_ls_wR_factor_ref .1500
_reflns_number_gt 5539
_reflns_number_total 7927
_reflns_threshold_expression I>2\s(I)
_cod_data_source_file fg1624.cif
_cod_data_source_block I
_cod_depositor_comments
;
The following automatic conversions were performed:
'_symmetry_cell_setting' value 'Triclinic' changed to 'triclinic'
according to '/home/saulius/struct/CIF-dictionaries/cif_core.dic'
dictionary named 'cif_core.dic' version 2.4.1 from 2010-06-29.

Automatic conversion script
Id: cif_fix_enum 1527 2010-12-29 10:47:43Z saulius 

The following automatic conversions were performed:

'_symmetry_cell_setting' value 'Triclinic' changed to 'triclinic'
according to /home/saulius/struct/CIF-dictionaries/cif_core.dic
dictionary named 'cif_core.dic' version 2.4.1 from 2010-06-29.

Automatic conversion script
Id: cif_fix_values 1715 2011-07-08 13:25:40Z adriana 

The following automatic conversions were performed:

'_refine_ls_weighting_scheme' value 'calc
w=1/[\s^2^(Fo^2^)+(0.0825P)^2^+0.6822P] where P=(Fo^2^+2Fc^2^)/3' was
changed to 'calc'. New tag '_refine_ls_weighting_details' was
created. The value of the new tag was set to
'w=1/[\s^2^(Fo^2^)+(0.0825P)^2^+0.6822P] where P=(Fo^2^+2Fc^2^)/3'.

Automatic conversion script
Id: cif_fix_values 3143 2015-03-26 13:38:13Z robertas 
;
_cod_original_sg_symbol_H-M P-1
_cod_database_code 2012021

loop_
_symmetry_equiv_pos_as_xyz
'x, y, z'
'-x, -y, -z'

loop_
_atom_site_label
_atom_site_fract_x
_atom_site_fract_y
_atom_site_fract_z
_atom_site_U_iso_or_equiv
_atom_site_adp_type
_atom_site_calc_flag
_atom_site_refinement_flags
_atom_site_occupancy
_atom_site_disorder_assembly
_atom_site_disorder_group
_atom_site_type_symbol
I1 .81293(4) .85284(2) .18885(2) .05948(13) Uani d . 1 . . I
Fe1 .56588(7) .86650(4) .09197(4) .03837(14) Uani d . 1 . . Fe
Cl1 .3088(8) 1.3740(4) .5315(4) .289(3) Uani d . 1 . . Cl
Cl2 .5752(7) 1.3062(5) .4842(4) .294(3) Uani d . 1 . . Cl
Cl3 .4321(8) 1.2793(4) .6387(2) .240(2) Uani d . 1 . . Cl
O1 .2120(6) .9080(4) .4548(3) .0870(13) Uani d . 1 . . O
O2 .2729(9) 1.0548(4) .4253(4) .131(2) Uani d . 1 . . O
N2 .4342(4) .7163(2) .0296(2) .0438(7) Uani d . 1 . . N
N3 .3986(4) .8645(3) .1829(2) .0430(7) Uani d . 1 . . N
N4 .6543(4) 1.0193(2) .0960(2) .0417(7) Uani d . 1 . . N
N1 .6237(4) .8314(2) -.0356(2) .0429(7) Uani d . 1 . . N
C5 .4705(5) .6647(3) -.0507(3) .0443(9) Uani d . 1 . . C
C6 .3854(6) .5566(3) -.0736(3) .0526(10) Uani d . 1 . . C
C7 .2961(5) .5456(3) -.0054(4) .0536(11) Uani d . 1 . . C
C8 .3278(5) .6462(3) .0591(3) .0468(9) Uani d . 1 . . C
C9 .2629(5) .6763(3) .1361(3) .0521(10) Uani d . 1 . . C
H9 .1900 .6246 .1519 .063 Uiso calc R 1 . . H
C10 .2945(5) .7765(3) .1936(3) .0495(10) Uani d . 1 . . C
C11 .2261(6) .8021(4) .2751(3) .0558(11) Uani d . 1 . . C
C12 .2891(6) .9037(4) .3142(3) .0547(11) Uani d . 1 . . C
C13 .3976(5) .9442(3) .2569(3) .0464(9) Uani d . 1 . . C
C14 .4830(6) 1.0487(4) .2793(3) .0547(11) Uani d . 1 . . C
H14 .4614 1.0848 .3345 .066 Uiso calc R 1 . . H
C15 .5881(6) 1.1128(3) .2443(3) .0557(11) Uani d . 1 . . C
H15 .6190 1.1801 .2823 .067 Uiso calc R 1 . . H
C16 .6627(5) 1.1051(3) .1663(3) .0461(9) Uani d . 1 . . C
C17 .7696(6) 1.1946(3) .1492(3) .0524(10) Uani d D 1 . . C
C18 .8242(5) 1.1629(3) .0708(3) .0481(10) Uani d . 1 . . C
C19 .7517(5) 1.0531(3) .0364(3) .0419(8) Uani d . 1 . . C
C20 .7831(5) .9936(3) -.0440(3) .0457(9) Uani d . 1 . . C
H20 .8508 1.0281 -.0768 .055 Uiso calc R 1 . . H
C1 .7230(5) .8885(3) -.0793(3) .0439(9) Uani d . 1 . . C
C2 .7439(6) .8217(4) -.1627(3) .0507(10) Uani d . 1 . . C
C3 .6535(6) .7236(4) -.1691(3) .0530(10) Uani d . 1 . . C
C4 .5789(5) .7316(3) -.0885(3) .0448(9) Uani d . 1 . . C
C23 .3882(7) .4708(3) -.1553(4) .0680(14) Uani d . 1 . . C
H23A .3264 .4062 -.1495 .102 Uiso calc R 1 . . H
H23B .4994 .4701 -.1606 .102 Uiso calc R 1 . . H
H23C .3407 .4813 -.2080 .102 Uiso calc R 1 . . H
C24 .1883(7) .4487(3) .0045(4) .0684(14) Uani d . 1 . . C
H24A .1233 .4075 -.0523 .103 Uiso calc R 1 . . H
H24B .1175 .4652 .0481 .103 Uiso calc R 1 . . H
H24C .2547 .4110 .0240 .103 Uiso calc R 1 . . H
C25 .0980(8) .7238(5) .3044(4) .0792(17) Uani d . 1 . . C
H25A .1509 .7009 .3475 .119 Uiso calc R 1 . . H
H25B .0440 .6660 .2530 .119 Uiso calc R 1 . . H
H25C .0187 .7555 .3311 .119 Uiso calc R 1 . . H
C22 .6363(9) .6265(4) -.2469(4) .0818(18) Uani d . 1 . . C
H22A .6903 .6449 -.2944 .123 Uiso calc R 1 . . H
H22B .5223 .5924 -.2687 .123 Uiso calc R 1 . . H
H22C .6854 .5813 -.2263 .123 Uiso calc R 1 . . H
C21 .8471(7) .8558(4) -.2296(3) .0615(12) Uani d . 1 . . C
H21A .9581 .8567 -.2138 .092 Uiso calc R 1 . . H
H21B .8443 .9236 -.2287 .092 Uiso calc R 1 . . H
H21C .8046 .8087 -.2886 .092 Uiso calc R 1 . . H
C32 .9379(6) 1.2245(3) .0233(4) .0612(12) Uani d . 1 . . C
H32A .8866 1.2702 .0051 .092 Uiso calc R 1 . . H
H32B .9621 1.1787 -.0287 .092 Uiso calc R 1 . . H
H32C 1.0377 1.2638 .0632 .092 Uiso calc R 1 . . H
C26 .2616(8) .9659(5) .4032(4) .0712(15) Uani d . 1 . . C
C27 .1924(10) .9597(6) .5467(4) .093(2) Uani d . 1 . . C
H27A .1333 1.0100 .5472 .111 Uiso calc R 1 . . H
H27B .2983 .9944 .5836 .111 Uiso calc R 1 . . H
C28 .0979(11) .8768(8) .5805(5) .115(3) Uani d . 1 . . C
H28A -.0110 .8488 .5478 .173 Uiso calc R 1 . . H
H28B .0926 .9046 .6432 .173 Uiso calc R 1 . . H
H28C .1511 .8234 .5723 .173 Uiso calc R 1 . . H
O3A .9583(10) 1.3614(6) .2133(7) .099(2) Uani d PD .502(5) A 1 O
O4A .7218(11) 1.3304(6) .2598(7) .096(2) Uani d PD .502(5) A 1 O
C29A .8220(6) 1.3025(3) .2094(4) .0732(16) Uani d PD .502(5) A 1 C
C30A 1.0039(18) 1.4641(7) .2818(7) .107(4) Uani d PD .502(5) A 1 C
H30A .9188 1.4968 .2755 .128 Uiso calc PR .502(5) A 1 H
H30B 1.1044 1.5061 .2699 .128 Uiso calc PR .502(5) A 1 H
C31A 1.0284(15) 1.4618(8) .3770(6) .145(4) Uani d PD .502(5) A 1 C
H31A 1.0728 1.5312 .4169 .217 Uiso d P .502(5) A 1 H
H31B 1.1067 1.4239 .3834 .217 Uiso d P .502(5) A 1 H
H31C .9275 1.4297 .3933 .217 Uiso d P .502(5) A 1 H
O3B .8193(13) 1.3230(6) .2927(5) .099(2) Uani d PD .498(5) A 2 O
O4B .8818(14) 1.3700(6) .1740(6) .096(2) Uani d PD .498(5) A 2 O
C29B .8220(6) 1.3025(3) .2094(4) .0732(16) Uani d PD .498(5) A 2 C
C30B .8511(16) 1.4321(7) .3468(8) .107(4) Uani d PD .498(5) A 2 C
H30C .8243 1.4731 .3106 .128 Uiso calc PR .498(5) A 2 H
H30D .7899 1.4385 .3973 .128 Uiso calc PR .498(5) A 2 H
C31B 1.0284(15) 1.4618(8) .3770(6) .145(4) Uani d PD .498(5) A 2 C
H31D 1.0609 1.4045 .3861 .217 Uiso d P .498(5) A 2 H
H31E 1.0581 1.5176 .4323 .217 Uiso d P .498(5) A 2 H
H31F 1.0881 1.4843 .3319 .217 Uiso d P .498(5) A 2 H
C33 .4069(11) 1.2867(6) .5335(6) .108(3) Uani d . 1 . . C
H33 .3332 1.2201 .4968 .129 Uiso calc R 1 . . H

loop_
_atom_site_aniso_label
_atom_site_aniso_U_11
_atom_site_aniso_U_22
_atom_site_aniso_U_33
_atom_site_aniso_U_12
_atom_site_aniso_U_13
_atom_site_aniso_U_23
I1 .05369(19) .0609(2) .0673(2) .01455(14) .00409(14) .02766(16)
Fe1 .0407(3) .0312(3) .0427(3) .0046(2) .0113(2) .0147(2)
Cl1 .351(7) .207(4) .326(7) .156(5) -.063(6) .065(4)
Cl2 .218(5) .304(6) .252(5) -.029(4) .116(4) -.010(5)
Cl3 .421(8) .247(4) .105(2) .170(5) .057(3) .067(3)
O1 .120(4) .101(3) .055(2) .041(3) .043(2) .033(2)
O2 .214(7) .091(4) .105(4) .054(4) .101(5) .030(3)
N2 .0459(18) .0314(15) .0506(19) .0025(13) .0119(15) .0138(14)
N3 .0439(18) .0436(17) .0455(18) .0104(14) .0143(14) .0202(15)
N4 .0419(17) .0351(16) .0479(19) .0057(13) .0085(14) .0170(14)
N1 .0469(18) .0348(16) .0455(18) .0045(13) .0131(15) .0151(14)
C5 .048(2) .0305(18) .052(2) .0068(16) .0104(18) .0126(17)
C6 .051(2) .034(2) .067(3) .0046(17) .000(2) .0146(19)
C7 .047(2) .034(2) .075(3) .0004(17) .003(2) .020(2)
C8 .042(2) .0371(19) .060(3) .0017(16) .0064(18) .0222(18)
C9 .048(2) .047(2) .063(3) .0032(18) .014(2) .027(2)
C10 .045(2) .053(2) .059(3) .0109(18) .0173(19) .031(2)
C11 .051(2) .073(3) .053(3) .016(2) .018(2) .033(2)
C12 .054(3) .066(3) .054(3) .020(2) .025(2) .029(2)
C13 .050(2) .051(2) .045(2) .0195(18) .0161(18) .0182(18)
C14 .062(3) .053(2) .052(2) .021(2) .021(2) .012(2)
C15 .069(3) .040(2) .054(3) .013(2) .011(2) .0083(19)
C16 .046(2) .0365(19) .053(2) .0071(16) .0035(18) .0148(17)
C17 .051(2) .034(2) .068(3) .0072(17) .003(2) .0143(19)
C18 .042(2) .0337(19) .070(3) .0054(16) .003(2) .0241(19)
C19 .0412(19) .0382(19) .049(2) .0061(15) .0082(17) .0222(17)
C20 .043(2) .046(2) .052(2) .0051(17) .0134(18) .0258(18)
C1 .042(2) .046(2) .045(2) .0090(16) .0108(17) .0190(17)
C2 .055(2) .054(2) .051(2) .019(2) .018(2) .022(2)
C3 .057(3) .054(2) .051(2) .019(2) .015(2) .017(2)
C4 .049(2) .039(2) .046(2) .0105(17) .0105(18) .0146(17)
C23 .076(3) .036(2) .076(3) .005(2) .000(3) .005(2)
C24 .062(3) .036(2) .103(4) .001(2) .015(3) .027(3)
C25 .074(4) .083(4) .088(4) .012(3) .037(3) .041(3)
C22 .111(5) .058(3) .069(3) .021(3) .039(3) .005(3)
C21 .068(3) .070(3) .056(3) .024(2) .028(2) .026(2)
C32 .059(3) .040(2) .081(3) -.003(2) .008(2) .029(2)
C26 .092(4) .078(4) .058(3) .037(3) .036(3) .026(3)
C27 .105(5) .124(6) .053(3) .033(4) .032(3) .028(4)
C28 .113(6) .164(8) .073(4) .025(6) .043(4) .051(5)
O3A .105(6) .053(3) .089(5) -.016(4) .000(4) -.018(3)
O4A .120(6) .042(3) .091(5) -.011(4) -.009(4) .004(3)
C29A .081(4) .040(3) .089(4) .018(3) -.013(3) .009(3)
C30A .111(8) .051(5) .129(9) -.003(5) .020(7) .003(5)
C31A .179(11) .128(8) .097(6) .035(7) -.006(7) .001(6)
O3B .105(6) .053(3) .089(5) -.016(4) .000(4) -.018(3)
O4B .120(6) .042(3) .091(5) -.011(4) -.009(4) .004(3)
C29B .081(4) .040(3) .089(4) .018(3) -.013(3) .009(3)
C30B .111(8) .051(5) .129(9) -.003(5) .020(7) .003(5)
C31B .179(11) .128(8) .097(6) .035(7) -.006(7) .001(6)
C33 .133(7) .085(5) .101(6) .029(5) .035(5) .020(4)

loop_
_atom_type_symbol
_atom_type_description
_atom_type_scat_dispersion_real
_atom_type_scat_dispersion_imag
_atom_type_scat_source
C C .0033 .0016 'International Tables Vol C Tables 4.2.6.8 and 6.1.1.4'
H H .0000 .0000 'International Tables Vol C Tables 4.2.6.8 and 6.1.1.4'
N N .0061 .0033 'International Tables Vol C Tables 4.2.6.8 and 6.1.1.4'
O O .0106 .0060 'International Tables Vol C Tables 4.2.6.8 and 6.1.1.4'
Fe Fe .3463 .8444 'International Tables Vol C Tables 4.2.6.8 and 6.1.1.4'
I I -.4742 1.8119 'International Tables Vol C Tables 4.2.6.8 and 6.1.1.4'
Cl Cl .1484 .1585 'International Tables Vol C Tables 4.2.6.8 and 6.1.1.4'

loop_
_geom_angle_atom_site_label_1
_geom_angle_atom_site_label_2
_geom_angle_atom_site_label_3
_geom_angle
_geom_angle_publ_flag
N1 Fe1 N2 74.00(10) yes
N1 Fe1 N4 86.10(10) yes
N2 Fe1 N4 152.60(10) yes
N1 Fe1 N3 152.10(10) yes
N2 Fe1 N3 85.60(10) yes
N4 Fe1 N3 105.60(10) yes
N1 Fe1 I1 103.92(10) ?
N2 Fe1 I1 103.80(10) ?
N4 Fe1 I1 99.01(10) ?
N3 Fe1 I1 99.26(10) ?
C26 O1 C27 117.5(5) ?
C8 N2 C5 107.7(3) ?
C8 N2 Fe1 131.9(3) ?
C5 N2 Fe1 119.5(3) ?
C13 N3 C10 106.2(3) ?
C13 N3 Fe1 126.8(3) ?
C10 N3 Fe1 125.2(3) ?
C16 N4 C19 106.6(3) ?
C16 N4 Fe1 127.4(3) ?
C19 N4 Fe1 124.4(3) ?
C4 N1 C1 107.6(3) ?
C4 N1 Fe1 119.7(3) ?
C1 N1 Fe1 132.0(3) ?
N2 C5 C4 112.2(3) ?
N2 C5 C6 109.9(4) ?
C4 C5 C6 137.8(4) ?
C7 C6 C5 106.0(4) ?
C7 C6 C23 125.3(4) ?
C5 C6 C23 128.7(4) ?
C6 C7 C8 107.5(4) ?
C6 C7 C24 127.8(5) ?
C8 C7 C24 124.7(5) ?
N2 C8 C9 121.0(4) ?
N2 C8 C7 108.9(4) ?
C9 C8 C7 130.0(4) ?
C8 C9 C10 126.8(4) ?
C8 C9 H9 116.6 ?
C10 C9 H9 116.6 ?
N3 C10 C9 126.2(4) ?
N3 C10 C11 109.9(4) ?
C9 C10 C11 123.9(4) ?
C12 C11 C10 107.1(4) ?
C12 C11 C25 129.4(5) ?
C10 C11 C25 123.5(5) ?
C11 C12 C13 108.0(4) ?
C11 C12 C26 127.2(4) ?
C13 C12 C26 124.8(5) ?
N3 C13 C14 129.2(4) ?
N3 C13 C12 108.8(4) ?
C14 C13 C12 121.9(4) ?
C15 C14 C13 138.7(4) ?
C15 C14 H14 110.7 ?
C13 C14 H14 110.7 ?
C14 C15 C16 137.3(4) ?
C14 C15 H15 111.4 ?
C16 C15 H15 111.4 ?
N4 C16 C15 129.3(4) ?
N4 C16 C17 108.5(4) ?
C15 C16 C17 122.1(4) ?
C18 C17 C16 108.3(4) ?
C18 C17 C29A 124.2(4) ?
C16 C17 C29A 127.4(4) ?
C17 C18 C19 106.7(4) ?
C17 C18 C32 129.4(4) ?
C19 C18 C32 123.8(4) ?
N4 C19 C20 127.5(3) ?
N4 C19 C18 109.8(4) ?
C20 C19 C18 122.7(4) ?
C1 C20 C19 125.9(4) ?
C1 C20 H20 117.1 ?
C19 C20 H20 117.1 ?
N1 C1 C20 121.3(4) ?
N1 C1 C2 109.1(4) ?
C20 C1 C2 129.6(4) ?
C3 C2 C1 107.4(4) ?
C3 C2 C21 127.5(4) ?
C1 C2 C21 125.2(4) ?
C2 C3 C4 106.0(4) ?
C2 C3 C22 126.5(4) ?
C4 C3 C22 127.5(4) ?
N1 C4 C5 112.6(4) ?
N1 C4 C3 109.9(4) ?
C5 C4 C3 137.5(4) ?
C6 C23 H23A 109.5 ?
C6 C23 H23B 109.5 ?
H23A C23 H23B 109.5 ?
C6 C23 H23C 109.5 ?
H23A C23 H23C 109.5 ?
H23B C23 H23C 109.5 ?
C7 C24 H24A 109.5 ?
C7 C24 H24B 109.5 ?
H24A C24 H24B 109.5 ?
C7 C24 H24C 109.5 ?
H24A C24 H24C 109.5 ?
H24B C24 H24C 109.5 ?
C11 C25 H25A 109.5 ?
C11 C25 H25B 109.5 ?
H25A C25 H25B 109.5 ?
C11 C25 H25C 109.5 ?
H25A C25 H25C 109.5 ?
H25B C25 H25C 109.5 ?
C3 C22 H22A 109.5 ?
C3 C22 H22B 109.5 ?
H22A C22 H22B 109.5 ?
C3 C22 H22C 109.5 ?
H22A C22 H22C 109.5 ?
H22B C22 H22C 109.5 ?
C2 C21 H21A 109.5 ?
C2 C21 H21B 109.5 ?
H21A C21 H21B 109.5 ?
C2 C21 H21C 109.5 ?
H21A C21 H21C 109.5 ?
H21B C21 H21C 109.5 ?
C18 C32 H32A 109.5 ?
C18 C32 H32B 109.5 ?
H32A C32 H32B 109.5 ?
C18 C32 H32C 109.5 ?
H32A C32 H32C 109.5 ?
H32B C32 H32C 109.5 ?
O2 C26 O1 122.2(5) ?
O2 C26 C12 126.2(5) ?
O1 C26 C12 111.5(5) ?
O1 C27 C28 105.5(6) ?
O1 C27 H27A 110.6 ?
C28 C27 H27A 110.6 ?
O1 C27 H27B 110.6 ?
C28 C27 H27B 110.6 ?
H27A C27 H27B 108.8 ?
C27 C28 H28A 109.5 ?
C27 C28 H28B 109.5 ?
H28A C28 H28B 109.5 ?
C27 C28 H28C 109.5 ?
H28A C28 H28C 109.5 ?
H28B C28 H28C 109.5 ?
C29A O3A C30A 117.9(8) ?
O3A C29A O4A 120.9(6) ?
O3A C29A C17 122.3(6) ?
O4A C29A C17 116.7(5) ?
O3A C30A C31A 114.4(9) ?
O3A C30A H30A 108.7 ?
C31A C30A H30A 108.7 ?
O3A C30A H30B 108.7 ?
C31A C30A H30B 108.7 ?
H30A C30A H30B 107.6 ?
C30A C31A H31A 109.7(10) ?
C30A C31A H31B 109.8(11) ?
H31A C31A H31B 107.8(10) ?
C30A C31A H31C 110.4(10) ?
H31A C31A H31C 109.9(11) ?
H31B C31A H31C 109.2(11) ?
O3B C30B H31C 95.5(10) ?
O3B C30B H30C 111.4 ?
O3B C30B H30D 111.4 ?
H30C C30B H30D 109.3 ?
Cl1 C33 Cl2 111.3(6) ?
Cl1 C33 Cl3 109.3(5) ?
Cl2 C33 Cl3 116.4(7) ?
Cl1 C33 H33 106.4 ?
Cl2 C33 H33 106.4 ?
Cl3 C33 H33 106.4 ?

loop_
_geom_bond_atom_site_label_1
_geom_bond_atom_site_label_2
_geom_bond_site_symmetry_2
_geom_bond_distance
_geom_bond_publ_flag
I1 Fe1 . 2.6000(10) yes
Fe1 N1 . 2.044(3) yes
Fe1 N2 . 2.049(3) yes
Fe1 N4 . 2.075(3) yes
Fe1 N3 . 2.079(3) yes
Cl1 C33 . 1.665(9) ?
Cl2 C33 . 1.670(9) ?
Cl3 C33 . 1.681(9) ?
O1 C26 . 1.314(7) ?
O1 C27 . 1.464(7) ?
O2 C26 . 1.182(7) ?
N2 C8 . 1.362(5) ?
N2 C5 . 1.365(5) ?
N3 C13 . 1.375(5) ?
N3 C10 . 1.388(5) ?
N4 C16 . 1.374(5) ?
N4 C19 . 1.388(5) ?
N1 C4 . 1.361(5) ?
N1 C1 . 1.363(5) ?
C5 C4 . 1.423(5) ?
C5 C6 . 1.441(5) ?
C6 C7 . 1.370(7) ?
C6 C23 . 1.506(7) ?
C7 C8 . 1.444(6) ?
C7 C24 . 1.492(6) ?
C8 C9 . 1.364(6) ?
C9 C10 . 1.397(7) ?
C9 H9 . .9300 ?
C10 C11 . 1.430(6) ?
C11 C12 . 1.341(7) ?
C11 C25 . 1.531(7) ?
C12 C13 . 1.450(6) ?
C12 C26 . 1.496(7) ?
C13 C14 . 1.399(6) ?
C14 C15 . 1.357(7) ?
C14 H14 . .9300 ?
C15 C16 . 1.403(6) ?
C15 H15 . .9300 ?
C16 C17 . 1.457(6) ?
C17 C18 . 1.342(7) ?
C17 C29A . 1.487(6) ?
C18 C19 . 1.441(5) ?
C18 C32 . 1.504(6) ?
C19 C20 . 1.390(6) ?
C20 C1 . 1.374(6) ?
C20 H20 . .9300 ?
C1 C2 . 1.435(6) ?
C2 C3 . 1.373(7) ?
C2 C21 . 1.509(6) ?
C3 C4 . 1.438(6) ?
C3 C22 . 1.526(7) ?
C23 H23A . .9600 ?
C23 H23B . .9600 ?
C23 H23C . .9600 ?
C24 H24A . .9600 ?
C24 H24B . .9600 ?
C24 H24C . .9600 ?
C25 H25A . .9600 ?
C25 H25B . .9600 ?
C25 H25C . .9600 ?
C22 H22A . .9600 ?
C22 H22B . .9600 ?
C22 H22C . .9600 ?
C21 H21A . .9600 ?
C21 H21B . .9600 ?
C21 H21C . .9600 ?
C32 H32A . .9600 ?
C32 H32B . .9600 ?
C32 H32C . .9600 ?
C27 C28 . 1.485(10) ?
C27 H27A . .9700 ?
C27 H27B . .9700 ?
C28 H28A . .9600 ?
C28 H28B . .9600 ?
C28 H28C . .9600 ?
O3A C29A . 1.230(7) ?
O3A C30A . 1.483(8) ?
O4A C29A . 1.263(7) ?
C30A C31A . 1.502(9) ?
C30A H30A . .9700 ?
C30A H30B . .9700 ?
C31A H31A . .9700 ?
C31A H31B . .9700 ?
C31A H31D . .9600 ?
C31A H31E . .9600 ?
C31A H31F . .9600 ?
O3B C30B . 1.482(8) ?
C30B H30C . .9700 ?
C30B H30D . .9700 ?
C33 H33 . .9800 ?

loop_
_geom_hbond_atom_site_label_D
_geom_hbond_atom_site_label_H
_geom_hbond_atom_site_label_A
_geom_hbond_distance_DH
_geom_hbond_distance_HA
_geom_hbond_distance_DA
_geom_hbond_angle_DHA
C33 H33 O2 .98 2.20 3.107(10) 153.8

loop_
_geom_torsion_atom_site_label_1
_geom_torsion_atom_site_label_2
_geom_torsion_atom_site_label_3
_geom_torsion_atom_site_label_4
_geom_torsion
N1 Fe1 N2 C8 179.7(4)
N4 Fe1 N2 C8 -135.5(4)
N3 Fe1 N2 C8 -19.6(4)
I1 Fe1 N2 C8 78.9(4)
N1 Fe1 N2 C5 12.5(3)
N4 Fe1 N2 C5 57.3(5)
N3 Fe1 N2 C5 173.3(3)
I1 Fe1 N2 C5 -88.3(3)
N1 Fe1 N3 C13 -138.3(3)
N2 Fe1 N3 C13 179.1(4)
N4 Fe1 N3 C13 -26.3(4)
I1 Fe1 N3 C13 75.8(3)
N1 Fe1 N3 C10 59.4(5)
N2 Fe1 N3 C10 16.8(3)
N4 Fe1 N3 C10 171.4(3)
I1 Fe1 N3 C10 -86.5(3)
N1 Fe1 N4 C16 -179.7(4)
N2 Fe1 N4 C16 137.5(4)
N3 Fe1 N4 C16 26.1(4)
I1 Fe1 N4 C16 -76.3(3)
N1 Fe1 N4 C19 -16.3(3)
N2 Fe1 N4 C19 -59.1(5)
N3 Fe1 N4 C19 -170.5(3)
I1 Fe1 N4 C19 87.2(3)
N2 Fe1 N1 C4 -12.0(3)
N4 Fe1 N1 C4 -173.1(3)
N3 Fe1 N1 C4 -56.6(5)
I1 Fe1 N1 C4 88.6(3)
N2 Fe1 N1 C1 178.5(4)
N4 Fe1 N1 C1 17.5(4)
N3 Fe1 N1 C1 133.9(4)
I1 Fe1 N1 C1 -80.8(4)
C8 N2 C5 C4 178.7(4)
Fe1 N2 C5 C4 -11.3(5)
C8 N2 C5 C6 -.7(5)
Fe1 N2 C5 C6 169.3(3)
N2 C5 C6 C7 .8(5)
C4 C5 C6 C7 -178.4(5)
N2 C5 C6 C23 180.0(5)
C4 C5 C6 C23 .8(9)
C5 C6 C7 C8 -.5(5)
C23 C6 C7 C8 -179.8(4)
C5 C6 C7 C24 -178.9(5)
C23 C6 C7 C24 1.8(8)
C5 N2 C8 C9 -176.6(4)
Fe1 N2 C8 C9 15.1(6)
C5 N2 C8 C7 .4(5)
Fe1 N2 C8 C7 -167.9(3)
C6 C7 C8 N2 .1(5)
C24 C7 C8 N2 178.6(4)
C6 C7 C8 C9 176.8(5)
C24 C7 C8 C9 -4.8(8)
N2 C8 C9 C10 -.8(7)
C7 C8 C9 C10 -177.1(5)
C13 N3 C10 C9 -177.3(4)
Fe1 N3 C10 C9 -12.0(6)
C13 N3 C10 C11 .7(5)
Fe1 N3 C10 C11 166.1(3)
C8 C9 C10 N3 .0(8)
C8 C9 C10 C11 -177.8(5)
N3 C10 C11 C12 -.9(5)
C9 C10 C11 C12 177.2(5)
N3 C10 C11 C25 176.1(5)
C9 C10 C11 C25 -5.7(8)
C10 C11 C12 C13 .7(5)
C25 C11 C12 C13 -176.1(5)
C10 C11 C12 C26 -176.5(5)
C25 C11 C12 C26 6.7(9)
C10 N3 C13 C14 179.3(5)
Fe1 N3 C13 C14 14.3(7)
C10 N3 C13 C12 -.3(5)
Fe1 N3 C13 C12 -165.4(3)
C11 C12 C13 N3 -.2(5)
C26 C12 C13 N3 177.0(5)
C11 C12 C13 C14 -179.9(4)
C26 C12 C13 C14 -2.7(8)
N3 C13 C14 C15 1.8(10)
C12 C13 C14 C15 -178.6(6)
C13 C14 C15 C16 .6(12)
C19 N4 C16 C15 -179.2(5)
Fe1 N4 C16 C15 -13.4(7)
C19 N4 C16 C17 -.2(4)
Fe1 N4 C16 C17 165.6(3)
C14 C15 C16 N4 -3.0(10)
C14 C15 C16 C17 178.1(6)
N4 C16 C17 C18 -.2(5)
C15 C16 C17 C18 178.9(4)
N4 C16 C17 C29A -176.2(4)
C15 C16 C17 C29A 2.9(7)
C16 C17 C18 C19 .5(5)
C29A C17 C18 C19 176.6(4)
C16 C17 C18 C32 -179.6(4)
C29A C17 C18 C32 -3.5(8)
C16 N4 C19 C20 178.9(4)
Fe1 N4 C19 C20 12.6(6)
C16 N4 C19 C18 .6(4)
Fe1 N4 C19 C18 -165.8(3)
C17 C18 C19 N4 -.7(5)
C32 C18 C19 N4 179.5(4)
C17 C18 C19 C20 -179.1(4)
C32 C18 C19 C20 1.0(7)
N4 C19 C20 C1 -.5(7)
C18 C19 C20 C1 177.7(4)
C4 N1 C1 C20 177.4(4)
Fe1 N1 C1 C20 -12.2(6)
C4 N1 C1 C2 -.9(5)
Fe1 N1 C1 C2 169.5(3)
C19 C20 C1 N1 -.5(7)
C19 C20 C1 C2 177.5(4)
N1 C1 C2 C3 .9(5)
C20 C1 C2 C3 -177.3(5)
N1 C1 C2 C21 -179.2(4)
C20 C1 C2 C21 2.7(8)
C1 C2 C3 C4 -.4(5)
C21 C2 C3 C4 179.6(5)
C1 C2 C3 C22 179.2(5)
C21 C2 C3 C22 -.7(9)
C1 N1 C4 C5 -178.3(4)
Fe1 N1 C4 C5 9.9(5)
C1 N1 C4 C3 .7(5)
Fe1 N1 C4 C3 -171.1(3)
N2 C5 C4 N1 .9(5)
C6 C5 C4 N1 -179.9(5)
N2 C5 C4 C3 -177.7(5)
C6 C5 C4 C3 1.5(10)
C2 C3 C4 N1 -.1(5)
C22 C3 C4 N1 -179.8(5)
C2 C3 C4 C5 178.5(5)
C22 C3 C4 C5 -1.2(9)
C27 O1 C26 O2 -8.4(10)
C27 O1 C26 C12 175.3(5)
C11 C12 C26 O2 -155.0(8)
C13 C12 C26 O2 28.3(10)
C11 C12 C26 O1 21.0(8)
C13 C12 C26 O1 -155.7(5)
C26 O1 C27 C28 166.2(6)
C30A O3A C29A O4A 2.8(13)
C30A O3A C29A C17 -174.2(9)
C18 C17 C29A O3A -29.6(8)
C16 C17 C29A O3A 145.8(8)
C18 C17 C29A O4A 153.3(7)
C16 C17 C29A O4A -31.3(8)
C29A O3A C30A C31A 68.9(16)
